data_4329090
loop_
_publ_author_name
'Vasile Lozan'
'Jochen Lach'
'Berthold Kersting'

_publ_contact_author_address
; Institut fuer Anorganische Chemie
  Universitaet Leipzig, Johannisallee 29
  04103 Leipzig
  Germany
;
_publ_contact_author_email b.kersting@uni-leipzig.de
_publ_contact_author_fax '+49/(0)341/973 6199'
_publ_contact_author_name 'Prof. Dr Berthold Kersting'
_publ_contact_author_phone '+49/(0)341/973 6143'
_publ_section_title
;
 Synthesis, Structure, and Reactivity of Dinuclear Nickel
 Amino-Thiophenolate Complexes Bearing Bridging VO2(OH)2- and VO2(OR)2-
 Coligands
;
_journal_name_full 'Inorganic Chemistry'
_journal_page_first 5213
_journal_page_last 5223
_journal_paper_doi 10.1021/ic300085f
_journal_volume 51
_journal_year 2012
_chemical_formula_structural
; 
 [Ni2L(u-O2V(OCH2)2CH2)][BPh4].xCH3CN 
;
_chemical_formula_sum 'C65 H90 B N6 Ni2 O4 S2 V'
_chemical_formula_weight 1262.72
_space_group_IT_number 2
_symmetry_cell_setting triclinic
_symmetry_space_group_name_Hall '-P 1'
_symmetry_space_group_name_H-M 'P -1'
_atom_sites_solution_hydrogens geom
_atom_sites_solution_primary direct
_atom_sites_solution_secondary difmap
_cell_angle_alpha 64.64(3)
_cell_angle_beta 72.34(3)
_cell_angle_gamma 66.26(3)
_cell_formula_units_Z 2
_cell_length_a 15.915(3)
_cell_length_b 16.087(3)
_cell_length_c 16.577(3)
_cell_measurement_temperature 213(2)
_cell_volume 3466.3(15)
_computing_structure_refinement 'SHELXL-97 (Sheldrick, 1997)'
_computing_structure_solution 'SHELXS-97 (Sheldrick, 1990)'
_diffrn_ambient_temperature 213(2)
_diffrn_measured_fraction_theta_full 0.888
_diffrn_measured_fraction_theta_max 0.888
_diffrn_measurement_device_type BRUKER-AXS
_diffrn_measurement_method hemisphere
_diffrn_radiation_monochromator graphite
_diffrn_radiation_source 'fine-focus sealed tube'
_diffrn_radiation_type MoK\a
_diffrn_radiation_wavelength 0.71073
_diffrn_reflns_av_R_equivalents 0.0424
_diffrn_reflns_av_sigmaI/netI 0.1160
_diffrn_reflns_limit_h_max 20
_diffrn_reflns_limit_h_min -21
_diffrn_reflns_limit_k_max 21
_diffrn_reflns_limit_k_min -21
_diffrn_reflns_limit_l_max 22
_diffrn_reflns_limit_l_min -21
_diffrn_reflns_number 31948
_diffrn_reflns_theta_full 29.01
_diffrn_reflns_theta_max 29.01
_diffrn_reflns_theta_min 1.38
_exptl_absorpt_coefficient_mu 0.777
_exptl_absorpt_correction_T_max 0.8924
_exptl_absorpt_correction_T_min 0.8601
_exptl_absorpt_correction_type empirical
_exptl_absorpt_process_details SADABS
_exptl_crystal_colour yellow-green
_exptl_crystal_density_diffrn 1.210
_exptl_crystal_description block
_exptl_crystal_F_000 1340
_exptl_crystal_size_max 0.20
_exptl_crystal_size_mid 0.20
_exptl_crystal_size_min 0.15
_platon_squeeze_details
;
;
_refine_diff_density_max 0.647
_refine_diff_density_min -0.696
_refine_diff_density_rms 0.074
_refine_ls_extinction_method none
_refine_ls_goodness_of_fit_ref 0.835
_refine_ls_hydrogen_treatment constr
_refine_ls_matrix_type full
_refine_ls_number_parameters 734
_refine_ls_number_reflns 16375
_refine_ls_number_restraints 12
_refine_ls_restrained_S_all 0.837
_refine_ls_R_factor_all 0.1202
_refine_ls_R_factor_gt 0.0551
_refine_ls_shift/su_max 0.001
_refine_ls_shift/su_mean 0.000
_refine_ls_structure_factor_coef Fsqd
_refine_ls_weighting_details 'calc w=1/[\s^2^(Fo^2^)+(0.0647P)^2^+0.0000P] where P=(Fo^2^+2Fc^2^)/3'
_refine_ls_weighting_scheme calc
_refine_ls_wR_factor_gt 0.1216
_refine_ls_wR_factor_ref 0.1408
_reflns_number_gt 7483
_reflns_number_total 16375
_reflns_threshold_expression >2sigma(I)
_cod_data_source_file ic300085f_si_001_4.cif
_cod_data_source_block 6
_cod_original_cell_volume 3466(1)
_cod_database_code 4329090

loop_
_symmetry_equiv_pos_as_xyz
'x, y, z'
'-x, -y, -z'

loop_
_atom_site_label
_atom_site_type_symbol
_atom_site_fract_x
_atom_site_fract_y
_atom_site_fract_z
_atom_site_U_iso_or_equiv
_atom_site_adp_type
_atom_site_occupancy
_atom_site_symmetry_multiplicity
_atom_site_calc_flag
_atom_site_refinement_flags
_atom_site_disorder_assembly
_atom_site_disorder_group
Ni1 Ni 0.62366(3) 0.60235(3) 0.74928(3) 0.03350(13) Uani 1 1 d . . .
Ni2 Ni 0.79067(3) 0.70652(3) 0.73938(3) 0.03619(13) Uani 1 1 d . . .
V V 0.68471(5) 0.58106(5) 0.94117(5) 0.04487(19) Uani 1 1 d . . .
O1 O 0.63447(17) 0.56241(19) 0.88156(16) 0.0438(7) Uani 1 1 d . . .
O2 O 0.75181(18) 0.64426(19) 0.87307(17) 0.0462(7) Uani 1 1 d . . .
O4 O 0.6030(2) 0.6395(3) 1.0160(2) 0.0840(11) Uani 1 1 d . . .
O3 O 0.7472(3) 0.4740(3) 1.0204(2) 0.0947(13) Uani 1 1 d . . .
S1 S 0.63723(7) 0.76456(7) 0.69880(6) 0.0394(2) Uani 1 1 d . . .
S2 S 0.79257(7) 0.57682(7) 0.69418(7) 0.0388(2) Uani 1 1 d . . .
N1 N 0.4718(2) 0.6601(2) 0.7881(3) 0.0491(9) Uani 1 1 d . . .
N2 N 0.5849(3) 0.6186(2) 0.6286(2) 0.0520(9) Uani 1 1 d . . .
N3 N 0.6456(2) 0.4446(2) 0.78094(19) 0.0348(7) Uani 1 1 d . . .
N4 N 0.9382(2) 0.6248(2) 0.7660(3) 0.0614(11) Uani 1 1 d . . .
N5 N 0.8580(3) 0.7840(3) 0.6139(3) 0.0636(11) Uani 1 1 d . . .
N6 N 0.7582(2) 0.8418(2) 0.7692(2) 0.0432(8) Uani 1 1 d . . .
C1 C 0.5583(2) 0.8196(2) 0.7755(2) 0.0351(9) Uani 1 1 d . . .
C2 C 0.4697(3) 0.8096(2) 0.8071(2) 0.0350(8) Uani 1 1 d . . .
C3 C 0.4086(3) 0.8519(3) 0.8686(3) 0.0400(9) Uani 1 1 d . . .
H3 H 0.3498 0.8431 0.8899 0.048 Uiso 1 1 calc R . .
C4 C 0.4302(3) 0.9065(3) 0.9001(2) 0.0386(9) Uani 1 1 d . . .
C5 C 0.5173(3) 0.9201(3) 0.8638(3) 0.0402(9) Uani 1 1 d . . .
H5 H 0.5335 0.9587 0.8821 0.048 Uiso 1 1 calc R . .
C6 C 0.5810(2) 0.8791(2) 0.8018(3) 0.0374(9) Uani 1 1 d . . .
C7 C 0.4362(3) 0.7675(3) 0.7626(3) 0.0474(10) Uani 1 1 d . . .
H7A H 0.3682 0.7874 0.7764 0.057 Uiso 1 1 calc R . .
H7B H 0.4531 0.7963 0.6971 0.057 Uiso 1 1 calc R . .
C8 C 0.4345(3) 0.6192(3) 0.8854(4) 0.0754(16) Uani 1 1 d . . .
H8A H 0.3673 0.6389 0.8933 0.113 Uiso 1 1 calc R . .
H8B H 0.4524 0.6431 0.9202 0.113 Uiso 1 1 calc R . .
H8C H 0.4595 0.5490 0.9061 0.113 Uiso 1 1 calc R . .
C9 C 0.4335(3) 0.6378(4) 0.7311(5) 0.103(2) Uani 1 1 d . . .
H9A H 0.3674 0.6756 0.7312 0.124 Uiso 1 1 calc R . .
H9B H 0.4386 0.5689 0.7571 0.124 Uiso 1 1 calc R . .
C10 C 0.4833(4) 0.6606(4) 0.6361(5) 0.108(3) Uani 1 1 d . . .
H10A H 0.4616 0.6364 0.6036 0.129 Uiso 1 1 calc R . .
H10B H 0.4671 0.7312 0.6064 0.129 Uiso 1 1 calc R . .
C11 C 0.6292(5) 0.6794(4) 0.5444(3) 0.102(2) Uani 1 1 d . . .
H11A H 0.6172 0.6750 0.4926 0.154 Uiso 1 1 calc R . .
H11B H 0.6957 0.6567 0.5439 0.154 Uiso 1 1 calc R . .
H11C H 0.6037 0.7463 0.5414 0.154 Uiso 1 1 calc R . .
C12 C 0.6158(3) 0.5205(3) 0.6244(3) 0.0489(11) Uani 1 1 d . . .
H12A H 0.6822 0.5031 0.5995 0.059 Uiso 1 1 calc R . .
H12B H 0.5823 0.5219 0.5829 0.059 Uiso 1 1 calc R . .
C13 C 0.6008(3) 0.4442(3) 0.7138(3) 0.0472(10) Uani 1 1 d . . .
H13A H 0.6273 0.3805 0.7072 0.057 Uiso 1 1 calc R . .
H13B H 0.5340 0.4561 0.7356 0.057 Uiso 1 1 calc R . .
C14 C 0.6080(3) 0.3911(3) 0.8735(3) 0.0502(11) Uani 1 1 d . . .
H14A H 0.6267 0.3230 0.8817 0.075 Uiso 1 1 calc R . .
H14B H 0.5406 0.4172 0.8827 0.075 Uiso 1 1 calc R . .
H14C H 0.6318 0.3979 0.9169 0.075 Uiso 1 1 calc R . .
C15 C 0.7458(2) 0.3887(3) 0.7649(3) 0.0388(9) Uani 1 1 d . . .
H15A H 0.7683 0.4130 0.6999 0.047 Uiso 1 1 calc R . .
H15B H 0.7506 0.3209 0.7813 0.047 Uiso 1 1 calc R . .
C16 C 0.8098(2) 0.3905(3) 0.8135(3) 0.0346(8) Uani 1 1 d . . .
C17 C 0.8449(2) 0.4694(2) 0.7773(2) 0.0354(9) Uani 1 1 d . . .
C18 C 0.9221(3) 0.4587(3) 0.8082(3) 0.0417(10) Uani 1 1 d . . .
C19 C 0.9563(3) 0.3757(3) 0.8810(3) 0.0497(11) Uani 1 1 d . . .
H19 H 1.0071 0.3706 0.9024 0.060 Uiso 1 1 calc R . .
C20 C 0.9182(3) 0.3015(3) 0.9223(3) 0.0503(11) Uani 1 1 d . A .
C21 C 0.8472(3) 0.3103(3) 0.8835(3) 0.0414(9) Uani 1 1 d . . .
H21 H 0.8235 0.2581 0.9067 0.050 Uiso 1 1 calc R . .
C22 C 0.9753(3) 0.5302(3) 0.7534(3) 0.0552(12) Uani 1 1 d . . .
H22A H 1.0388 0.4990 0.7673 0.066 Uiso 1 1 calc R . .
H22B H 0.9794 0.5426 0.6893 0.066 Uiso 1 1 calc R . .
C23 C 0.9553(4) 0.6075(4) 0.8542(5) 0.104(2) Uani 1 1 d . . .
H23A H 0.9295 0.5578 0.9001 0.156 Uiso 1 1 calc R . .
H23B H 0.9260 0.6671 0.8674 0.156 Uiso 1 1 calc R . .
H23C H 1.0217 0.5863 0.8538 0.156 Uiso 1 1 calc R . .
C24 C 0.9924(3) 0.6851(4) 0.6924(6) 0.123(3) Uani 1 1 d . . .
H24A H 0.9906 0.7366 0.7102 0.148 Uiso 1 1 calc R . .
H24B H 1.0574 0.6448 0.6839 0.148 Uiso 1 1 calc R . .
C25 C 0.9568(4) 0.7288(4) 0.6067(5) 0.133(4) Uani 1 1 d . . .
H25A H 0.9919 0.7719 0.5621 0.160 Uiso 1 1 calc R . .
H25B H 0.9675 0.6774 0.5845 0.160 Uiso 1 1 calc R . .
C26 C 0.8240(5) 0.7979(5) 0.5333(3) 0.127(3) Uani 1 1 d . . .
H26A H 0.8533 0.8389 0.4794 0.191 Uiso 1 1 calc R . .
H26B H 0.7571 0.8284 0.5399 0.191 Uiso 1 1 calc R . .
H26C H 0.8394 0.7354 0.5281 0.191 Uiso 1 1 calc R . .
C27 C 0.8410(3) 0.8823(3) 0.6123(3) 0.0608(13) Uani 1 1 d . . .
H27A H 0.7853 0.9269 0.5848 0.073 Uiso 1 1 calc R . .
H27B H 0.8936 0.9050 0.5741 0.073 Uiso 1 1 calc R . .
C28 C 0.8282(3) 0.8858(3) 0.7049(3) 0.0599(13) Uani 1 1 d . . .
H28A H 0.8876 0.8515 0.7276 0.072 Uiso 1 1 calc R . .
H28B H 0.8093 0.9535 0.7002 0.072 Uiso 1 1 calc R . .
C29 C 0.7639(3) 0.8264(3) 0.8620(3) 0.0620(13) Uani 1 1 d . . .
H29A H 0.8244 0.7815 0.8769 0.093 Uiso 1 1 calc R . .
H29B H 0.7158 0.7998 0.9041 0.093 Uiso 1 1 calc R . .
H29C H 0.7553 0.8878 0.8660 0.093 Uiso 1 1 calc R . .
C30 C 0.6645(2) 0.9118(3) 0.7504(3) 0.0435(10) Uani 1 1 d . . .
H30A H 0.6637 0.9320 0.6858 0.052 Uiso 1 1 calc R . .
H30B H 0.6571 0.9694 0.7619 0.052 Uiso 1 1 calc R . .
C31 C 0.3619(3) 0.9543(3) 0.9682(3) 0.0467(10) Uani 1 1 d . . .
C32 C 0.4042(3) 0.9117(4) 1.0544(3) 0.0678(14) Uani 1 1 d . . .
H32A H 0.3597 0.9375 1.0994 0.102 Uiso 1 1 calc R . .
H32B H 0.4601 0.9289 1.0409 0.102 Uiso 1 1 calc R . .
H32C H 0.4197 0.8416 1.0774 0.102 Uiso 1 1 calc R . .
C33 C 0.3450(3) 1.0630(3) 0.9292(3) 0.0663(14) Uani 1 1 d . . .
H33A H 0.2976 1.0929 0.9702 0.099 Uiso 1 1 calc R . .
H33B H 0.3243 1.0898 0.8711 0.099 Uiso 1 1 calc R . .
H33C H 0.4022 1.0755 0.9212 0.099 Uiso 1 1 calc R . .
C34 C 0.2689(3) 0.9360(4) 0.9944(3) 0.0747(15) Uani 1 1 d . . .
H34A H 0.2794 0.8677 1.0096 0.112 Uiso 1 1 calc R . .
H34B H 0.2345 0.9739 0.9440 0.112 Uiso 1 1 calc R . .
H34C H 0.2335 0.9550 1.0462 0.112 Uiso 1 1 calc R . .
C35 C 0.9526(3) 0.2140(3) 1.0043(4) 0.0706(14) Uani 1 1 d D . .
C36A C 1.0212(7) 0.2190(6) 1.0429(6) 0.102(2) Uani 0.711(8) 1 d PD A 1
H36A H 0.9917 0.2681 1.0708 0.153 Uiso 0.711(8) 1 calc PR A 1
H36B H 1.0714 0.2356 0.9954 0.153 Uiso 0.711(8) 1 calc PR A 1
H36C H 1.0458 0.1565 1.0881 0.153 Uiso 0.711(8) 1 calc PR A 1
C37A C 0.9945(6) 0.1233(5) 0.9747(6) 0.102(2) Uani 0.711(8) 1 d PD A 1
H37A H 1.0432 0.1332 0.9229 0.153 Uiso 0.711(8) 1 calc PR A 1
H37B H 0.9460 0.1141 0.9585 0.153 Uiso 0.711(8) 1 calc PR A 1
H37C H 1.0203 0.0663 1.0242 0.153 Uiso 0.711(8) 1 calc PR A 1
C38A C 0.8661(6) 0.1983(6) 1.0750(6) 0.102(2) Uani 0.711(8) 1 d PD A 1
H38A H 0.8856 0.1472 1.1306 0.153 Uiso 0.711(8) 1 calc PR A 1
H38B H 0.8294 0.1801 1.0521 0.153 Uiso 0.711(8) 1 calc PR A 1
H38C H 0.8290 0.2579 1.0868 0.153 Uiso 0.711(8) 1 calc PR A 1
C36B C 0.9438(15) 0.2586(12) 1.0772(11) 0.104(5) Uani 0.289(8) 1 d PD A 2
H36D H 0.9683 0.2068 1.1303 0.155 Uiso 0.289(8) 1 calc PR A 2
H36E H 0.8789 0.2922 1.0940 0.155 Uiso 0.289(8) 1 calc PR A 2
H36F H 0.9788 0.3039 1.0514 0.155 Uiso 0.289(8) 1 calc PR A 2
C37B C 1.0553(11) 0.1626(12) 0.9860(13) 0.104(5) Uani 0.29 1 d PD A 2
H37D H 1.0888 0.2091 0.9614 0.155 Uiso 0.289(8) 1 calc PR A 2
H37E H 1.0669 0.1318 0.9428 0.155 Uiso 0.289(8) 1 calc PR A 2
H37F H 1.0762 0.1137 1.0419 0.155 Uiso 0.289(8) 1 calc PR A 2
C38B C 0.8991(13) 0.1432(12) 1.0548(13) 0.104(5) Uani 0.29 1 d PD A 2
H38D H 0.9301 0.0861 1.0377 0.155 Uiso 0.289(8) 1 calc PR A 2
H38E H 0.8367 0.1732 1.0399 0.155 Uiso 0.289(8) 1 calc PR A 2
H38F H 0.8960 0.1246 1.1192 0.155 Uiso 0.289(8) 1 calc PR A 2
C41 C 0.6322(5) 0.6583(6) 1.0761(4) 0.111(2) Uani 1 1 d . . .
H41A H 0.5772 0.6826 1.1165 0.133 Uiso 1 1 calc R . .
H41B H 0.6600 0.7104 1.0412 0.133 Uiso 1 1 calc R . .
C40 C 0.6972(9) 0.5786(11) 1.1303(8) 0.285(9) Uani 1 1 d . . .
H40A H 0.6615 0.5453 1.1857 0.342 Uiso 1 1 calc R . .
H40B H 0.7312 0.6054 1.1482 0.342 Uiso 1 1 calc R . .
C39 C 0.7698(7) 0.5009(7) 1.0920(6) 0.163(4) Uani 1 1 d . . .
H39A H 0.7868 0.4409 1.1436 0.196 Uiso 1 1 calc R . .
H39B H 0.8255 0.5211 1.0641 0.196 Uiso 1 1 calc R . .
B1 B 0.7474(3) 0.2382(3) 0.5452(3) 0.0443(11) Uani 1 1 d . . .
C101 C 0.6415(3) 0.2609(3) 0.6013(3) 0.0390(9) Uani 1 1 d . . .
C102 C 0.5718(2) 0.3477(3) 0.5729(2) 0.0353(8) Uani 1 1 d . . .
H102 H 0.5870 0.3982 0.5216 0.042 Uiso 1 1 calc R . .
C103 C 0.4805(3) 0.3639(3) 0.6164(3) 0.0448(10) Uani 1 1 d . . .
H103 H 0.4358 0.4246 0.5948 0.054 Uiso 1 1 calc R . .
C104 C 0.4551(3) 0.2921(3) 0.6907(3) 0.0569(12) Uani 1 1 d . . .
H104 H 0.3929 0.3024 0.7195 0.068 Uiso 1 1 calc R . .
C105 C 0.5207(3) 0.2061(3) 0.7221(3) 0.0687(14) Uani 1 1 d . . .
H105 H 0.5045 0.1564 0.7737 0.082 Uiso 1 1 calc R . .
C106 C 0.6123(3) 0.1910(3) 0.6780(3) 0.0596(12) Uani 1 1 d . . .
H106 H 0.6567 0.1306 0.7013 0.072 Uiso 1 1 calc R . .
C201 C 0.8251(3) 0.1562(3) 0.6097(3) 0.0384(9) Uani 1 1 d . . .
C202 C 0.9071(2) 0.0963(3) 0.5766(3) 0.0373(9) Uani 1 1 d . . .
H202 H 0.9148 0.0983 0.5174 0.045 Uiso 1 1 calc R . .
C203 C 0.9779(3) 0.0338(3) 0.6273(3) 0.0509(11) Uani 1 1 d . . .
H203 H 1.0322 -0.0051 0.6020 0.061 Uiso 1 1 calc R . .
C204 C 0.9687(3) 0.0286(4) 0.7150(3) 0.0672(14) Uani 1 1 d . . .
H204 H 1.0168 -0.0133 0.7493 0.081 Uiso 1 1 calc R . .
C205 C 0.8893(3) 0.0848(4) 0.7510(3) 0.0682(14) Uani 1 1 d . . .
H205 H 0.8817 0.0813 0.8107 0.082 Uiso 1 1 calc R . .
C206 C 0.8196(3) 0.1474(3) 0.6989(3) 0.0565(12) Uani 1 1 d . . .
H206 H 0.7657 0.1860 0.7248 0.068 Uiso 1 1 calc R . .
C301 C 0.7777(3) 0.3385(3) 0.4969(3) 0.0600(13) Uani 1 1 d . . .
C302 C 0.8336(4) 0.3552(3) 0.5346(4) 0.0712(16) Uani 1 1 d . . .
H302 H 0.8572 0.3067 0.5869 0.085 Uiso 1 1 calc R . .
C303 C 0.8565(4) 0.4412(4) 0.4983(5) 0.100(2) Uani 1 1 d . . .
H303 H 0.8934 0.4500 0.5268 0.120 Uiso 1 1 calc R . .
C304 C 0.8252(5) 0.5112(6) 0.4221(6) 0.126(4) Uani 1 1 d . . .
H304 H 0.8410 0.5685 0.3971 0.151 Uiso 1 1 calc R . .
C305 C 0.7707(4) 0.4991(4) 0.3812(5) 0.111(3) Uani 1 1 d . . .
H305 H 0.7489 0.5479 0.3282 0.134 Uiso 1 1 calc R . .
C306 C 0.7470(3) 0.4119(4) 0.4195(4) 0.0887(19) Uani 1 1 d . . .
H306 H 0.7093 0.4042 0.3909 0.106 Uiso 1 1 calc R . .
C401 C 0.7498(3) 0.1980(3) 0.4688(3) 0.0529(11) Uani 1 1 d . . .
C402 C 0.7024(4) 0.1351(3) 0.4866(3) 0.0670(14) Uani 1 1 d . . .
H402 H 0.6627 0.1205 0.5421 0.080 Uiso 1 1 calc R . .
C403 C 0.7108(5) 0.0918(4) 0.4253(5) 0.0911(19) Uani 1 1 d . . .
H403 H 0.6769 0.0497 0.4398 0.109 Uiso 1 1 calc R . .
C404 C 0.7687(5) 0.1115(5) 0.3446(5) 0.097(2) Uani 1 1 d . . .
H404 H 0.7769 0.0808 0.3044 0.117 Uiso 1 1 calc R . .
C405 C 0.8148(4) 0.1760(6) 0.3225(4) 0.102(2) Uani 1 1 d . . .
H405 H 0.8520 0.1927 0.2657 0.122 Uiso 1 1 calc R . .
C406 C 0.8063(3) 0.2160(4) 0.3840(3) 0.0756(16) Uani 1 1 d . . .
H406 H 0.8405 0.2581 0.3683 0.091 Uiso 1 1 calc R . .

loop_
_atom_site_aniso_label
_atom_site_aniso_U_11
_atom_site_aniso_U_22
_atom_site_aniso_U_33
_atom_site_aniso_U_23
_atom_site_aniso_U_13
_atom_site_aniso_U_12
Ni1 0.0324(3) 0.0371(3) 0.0342(3) -0.0184(2) -0.0075(2) -0.0061(2)
Ni2 0.0322(3) 0.0327(3) 0.0399(3) -0.0154(2) 0.0072(2) -0.0131(2)
V 0.0459(4) 0.0598(5) 0.0389(4) -0.0172(4) -0.0032(3) -0.0290(4)
O1 0.0448(16) 0.0653(18) 0.0349(15) -0.0220(14) -0.0014(12) -0.0294(14)
O2 0.0503(17) 0.0589(18) 0.0382(15) -0.0113(14) -0.0057(13) -0.0328(14)
O4 0.082(3) 0.135(3) 0.068(2) -0.065(2) 0.0196(19) -0.057(2)
O3 0.095(3) 0.094(3) 0.076(3) 0.025(2) -0.039(2) -0.052(2)
S1 0.0396(6) 0.0371(5) 0.0390(6) -0.0205(5) -0.0043(4) -0.0036(4)
S2 0.0371(5) 0.0329(5) 0.0396(6) -0.0144(4) 0.0031(4) -0.0094(4)
N1 0.0290(18) 0.058(2) 0.079(3) -0.048(2) -0.0053(17) -0.0086(16)
N2 0.075(3) 0.040(2) 0.047(2) -0.0227(17) -0.0323(19) 0.0017(18)
N3 0.0363(18) 0.0376(17) 0.0345(18) -0.0145(15) -0.0089(14) -0.0110(14)
N4 0.0289(19) 0.044(2) 0.121(4) -0.042(2) -0.007(2) -0.0099(16)
N5 0.072(3) 0.051(2) 0.064(3) -0.030(2) 0.032(2) -0.037(2)
N6 0.0370(18) 0.0367(18) 0.053(2) -0.0218(17) 0.0079(16) -0.0130(15)
C1 0.036(2) 0.032(2) 0.033(2) -0.0139(17) -0.0064(17) -0.0035(16)
C2 0.036(2) 0.033(2) 0.039(2) -0.0183(17) -0.0100(17) -0.0047(16)
C3 0.035(2) 0.042(2) 0.051(2) -0.025(2) -0.0036(18) -0.0125(18)
C4 0.037(2) 0.041(2) 0.038(2) -0.0181(18) 0.0003(17) -0.0127(18)
C5 0.036(2) 0.040(2) 0.052(2) -0.025(2) -0.0012(19) -0.0136(18)
C6 0.035(2) 0.031(2) 0.045(2) -0.0182(18) 0.0011(17) -0.0093(16)
C7 0.034(2) 0.055(3) 0.063(3) -0.037(2) -0.016(2) 0.0013(19)
C8 0.045(3) 0.061(3) 0.110(4) -0.042(3) 0.026(3) -0.022(2)
C9 0.032(3) 0.131(5) 0.217(7) -0.147(5) -0.035(4) 0.009(3)
C10 0.098(4) 0.101(4) 0.153(6) -0.105(5) -0.096(4) 0.061(4)
C11 0.211(7) 0.073(4) 0.041(3) 0.006(3) -0.048(4) -0.069(4)
C12 0.064(3) 0.047(2) 0.045(3) -0.027(2) -0.020(2) -0.007(2)
C13 0.046(2) 0.048(2) 0.060(3) -0.026(2) -0.021(2) -0.010(2)
C14 0.051(3) 0.052(3) 0.045(3) -0.013(2) 0.000(2) -0.024(2)
C15 0.039(2) 0.034(2) 0.046(2) -0.0170(18) -0.0094(18) -0.0084(17)
C16 0.029(2) 0.037(2) 0.044(2) -0.0209(18) -0.0048(17) -0.0090(16)
C17 0.028(2) 0.030(2) 0.043(2) -0.0179(18) 0.0013(17) -0.0045(16)
C18 0.032(2) 0.038(2) 0.058(3) -0.024(2) -0.0002(19) -0.0113(18)
C19 0.034(2) 0.046(3) 0.073(3) -0.023(2) -0.020(2) -0.0060(19)
C20 0.050(3) 0.037(2) 0.063(3) -0.013(2) -0.021(2) -0.010(2)
C21 0.042(2) 0.031(2) 0.055(3) -0.0116(19) -0.010(2) -0.0158(18)
C22 0.025(2) 0.043(2) 0.090(4) -0.029(2) 0.004(2) -0.0071(18)
C23 0.060(3) 0.102(5) 0.200(7) -0.103(5) -0.062(4) 0.010(3)
C24 0.029(3) 0.050(4) 0.270(10) -0.053(5) 0.013(4) -0.022(3)
C25 0.081(5) 0.048(4) 0.177(8) -0.033(4) 0.093(5) -0.021(3)
C26 0.226(9) 0.141(6) 0.040(3) -0.033(4) 0.047(4) -0.130(6)
C27 0.061(3) 0.043(3) 0.060(3) -0.018(2) 0.025(2) -0.023(2)
C28 0.044(3) 0.048(3) 0.091(4) -0.038(3) 0.015(2) -0.022(2)
C29 0.057(3) 0.066(3) 0.072(3) -0.040(3) -0.009(2) -0.010(2)
C30 0.041(2) 0.031(2) 0.055(3) -0.0198(19) 0.0066(19) -0.0123(18)
C31 0.042(2) 0.056(3) 0.051(3) -0.034(2) 0.006(2) -0.018(2)
C32 0.066(3) 0.081(4) 0.061(3) -0.043(3) 0.003(3) -0.018(3)
C33 0.068(3) 0.053(3) 0.074(3) -0.040(3) 0.011(3) -0.011(2)
C34 0.047(3) 0.102(4) 0.094(4) -0.071(3) 0.019(3) -0.025(3)
C35 0.073(4) 0.053(3) 0.079(4) -0.006(3) -0.042(3) -0.011(3)
C36A 0.118(5) 0.074(4) 0.100(4) 0.010(3) -0.071(4) -0.022(3)
C37A 0.118(5) 0.074(4) 0.100(4) 0.010(3) -0.071(4) -0.022(3)
C38A 0.118(5) 0.074(4) 0.100(4) 0.010(3) -0.071(4) -0.022(3)
C36B 0.111(11) 0.057(7) 0.086(9) 0.030(7) -0.054(8) -0.003(7)
C37B 0.111(11) 0.057(7) 0.086(9) 0.030(7) -0.054(8) -0.003(7)
C38B 0.111(11) 0.057(7) 0.086(9) 0.030(7) -0.054(8) -0.003(7)
C41 0.150(7) 0.156(7) 0.081(5) -0.066(5) -0.003(4) -0.085(6)
C40 0.235(14) 0.42(2) 0.190(12) -0.221(14) -0.083(10) 0.066(13)
C39 0.196(9) 0.187(9) 0.148(8) 0.018(6) -0.107(7) -0.125(8)
B1 0.038(3) 0.038(3) 0.048(3) -0.020(2) 0.001(2) -0.004(2)
C101 0.039(2) 0.029(2) 0.044(2) -0.0147(18) -0.0048(18) -0.0047(17)
C102 0.041(2) 0.033(2) 0.034(2) -0.0142(17) -0.0052(17) -0.0118(17)
C103 0.038(2) 0.046(2) 0.048(3) -0.022(2) -0.0079(19) -0.0044(19)
C104 0.042(3) 0.063(3) 0.051(3) -0.015(2) 0.000(2) -0.013(2)
C105 0.048(3) 0.060(3) 0.064(3) 0.001(3) 0.001(2) -0.017(2)
C106 0.047(3) 0.040(2) 0.066(3) -0.005(2) -0.002(2) -0.009(2)
C201 0.042(2) 0.032(2) 0.037(2) -0.0119(18) -0.0022(18) -0.0113(17)
C202 0.038(2) 0.038(2) 0.034(2) -0.0108(18) -0.0014(17) -0.0151(18)
C203 0.040(2) 0.048(3) 0.054(3) -0.015(2) -0.006(2) -0.007(2)
C204 0.058(3) 0.073(3) 0.051(3) -0.010(3) -0.018(2) -0.006(3)
C205 0.070(3) 0.080(4) 0.046(3) -0.020(3) -0.015(3) -0.014(3)
C206 0.054(3) 0.054(3) 0.057(3) -0.028(2) -0.001(2) -0.010(2)
C301 0.043(3) 0.035(2) 0.065(3) -0.014(2) 0.020(2) -0.002(2)
C302 0.067(3) 0.052(3) 0.085(4) -0.040(3) 0.037(3) -0.029(3)
C303 0.113(5) 0.076(4) 0.111(5) -0.061(4) 0.062(4) -0.057(4)
C304 0.101(6) 0.073(5) 0.148(8) -0.045(5) 0.077(6) -0.035(5)
C305 0.070(4) 0.050(4) 0.108(6) 0.009(3) 0.042(4) 0.002(3)
C306 0.052(3) 0.058(3) 0.083(4) 0.002(3) 0.026(3) -0.003(3)
C401 0.040(2) 0.047(3) 0.057(3) -0.022(2) -0.020(2) 0.014(2)
C402 0.078(4) 0.044(3) 0.072(3) -0.024(3) -0.027(3) 0.001(3)
C403 0.105(5) 0.061(4) 0.117(5) -0.037(4) -0.071(4) 0.009(3)
C404 0.094(5) 0.098(5) 0.099(5) -0.069(4) -0.059(4) 0.039(4)
C405 0.067(4) 0.153(7) 0.081(4) -0.070(5) -0.025(3) 0.010(4)
C406 0.037(3) 0.118(5) 0.063(3) -0.049(3) -0.011(2) 0.004(3)

loop_
_atom_type_symbol
_atom_type_description
_atom_type_scat_dispersion_real
_atom_type_scat_dispersion_imag
_atom_type_scat_source
C C 0.0033 0.0016 'International Tables Vol C Tables 4.2.6.8 and 6.1.1.4'
H H 0.0000 0.0000 'International Tables Vol C Tables 4.2.6.8 and 6.1.1.4'
B B 0.0013 0.0007 'International Tables Vol C Tables 4.2.6.8 and 6.1.1.4'
N N 0.0061 0.0033 'International Tables Vol C Tables 4.2.6.8 and 6.1.1.4'
O O 0.0106 0.0060 'International Tables Vol C Tables 4.2.6.8 and 6.1.1.4'
S S 0.1246 0.1234 'International Tables Vol C Tables 4.2.6.8 and 6.1.1.4'
V V 0.3005 0.5294 'International Tables Vol C Tables 4.2.6.8 and 6.1.1.4'
Ni Ni 0.3393 1.1124 'International Tables Vol C Tables 4.2.6.8 and 6.1.1.4'

loop_
_geom_angle_atom_site_label_1
_geom_angle_atom_site_label_2
_geom_angle_atom_site_label_3
_geom_angle
O1 Ni1 N2 162.86(12)
O1 Ni1 N1 87.34(12)
N2 Ni1 N1 82.96(13)
O1 Ni1 N3 86.19(10)
N2 Ni1 N3 82.17(11)
N1 Ni1 N3 102.39(11)
O1 Ni1 S1 96.50(8)
N2 Ni1 S1 97.69(10)
N1 Ni1 S1 90.57(9)
N3 Ni1 S1 166.89(8)
O1 Ni1 S2 94.45(8)
N2 Ni1 S2 98.21(11)
N1 Ni1 S2 166.86(9)
N3 Ni1 S2 90.72(8)
S1 Ni1 S2 76.29(3)
O2 Ni2 N5 161.84(14)
O2 Ni2 N4 86.47(13)
N5 Ni2 N4 82.31(16)
O2 Ni2 N6 86.02(11)
N5 Ni2 N6 82.57(12)
N4 Ni2 N6 102.61(12)
O2 Ni2 S1 95.90(8)
N5 Ni2 S1 98.30(12)
N4 Ni2 S1 166.68(9)
N6 Ni2 S1 90.65(9)
O2 Ni2 S2 96.64(8)
N5 Ni2 S2 97.59(10)
N4 Ni2 S2 90.05(9)
N6 Ni2 S2 167.22(9)
S1 Ni2 S2 76.66(3)
O2 V O1 108.50(13)
O2 V O4 111.01(15)
O1 V O4 112.11(15)
O2 V O3 110.71(15)
O1 V O3 114.59(17)
O4 V O3 99.76(19)
V O1 Ni1 139.37(15)
V O2 Ni2 139.77(15)
C41 O4 V 121.1(4)
C39 O3 V 109.9(4)
C1 S1 Ni2 107.21(13)
C1 S1 Ni1 106.72(13)
Ni2 S1 Ni1 95.03(4)
C17 S2 Ni1 103.38(12)
C17 S2 Ni2 103.57(13)
Ni1 S2 Ni2 92.89(3)
C9 N1 C8 111.0(4)
C9 N1 C7 106.0(3)
C8 N1 C7 106.6(3)
C9 N1 Ni1 103.2(2)
C8 N1 Ni1 116.0(3)
C7 N1 Ni1 113.5(2)
C10 N2 C12 110.5(4)
C10 N2 C11 109.8(4)
C12 N2 C11 107.6(4)
C10 N2 Ni1 108.1(3)
C12 N2 Ni1 106.9(2)
C11 N2 Ni1 113.8(3)
C14 N3 C15 106.6(3)
C14 N3 C13 109.8(3)
C15 N3 C13 106.4(3)
C14 N3 Ni1 116.3(2)
C15 N3 Ni1 112.0(2)
C13 N3 Ni1 105.2(2)
C23 N4 C22 107.3(4)
C23 N4 C24 111.0(5)
C22 N4 C24 105.3(4)
C23 N4 Ni2 116.0(3)
C22 N4 Ni2 113.1(3)
C24 N4 Ni2 103.7(3)
C25 N5 C27 111.8(4)
C25 N5 C26 108.2(5)
C27 N5 C26 106.5(4)
C25 N5 Ni2 107.4(3)
C27 N5 Ni2 108.9(2)
C26 N5 Ni2 114.2(3)
C28 N6 C29 109.7(3)
C28 N6 C30 108.2(3)
C29 N6 C30 106.8(3)
C28 N6 Ni2 103.2(2)
C29 N6 Ni2 116.0(2)
C30 N6 Ni2 112.7(2)
C2 C1 C6 118.9(3)
C2 C1 S1 120.3(3)
C6 C1 S1 120.6(3)
C3 C2 C1 119.9(3)
C3 C2 C7 119.9(3)
C1 C2 C7 119.3(3)
C4 C3 C2 122.9(4)
C3 C4 C5 116.2(3)
C3 C4 C31 122.9(3)
C5 C4 C31 120.9(3)
C6 C5 C4 123.0(3)
C5 C6 C1 118.9(3)
C5 C6 C30 120.9(3)
C1 C6 C30 119.2(3)
N1 C7 C2 116.7(3)
N1 C9 C10 112.0(4)
N2 C10 C9 113.8(4)
N2 C12 C13 113.7(3)
C12 C13 N3 110.4(3)
N3 C15 C16 117.5(3)
C21 C16 C17 118.9(3)
C21 C16 C15 121.0(3)
C17 C16 C15 119.2(3)
C18 C17 C16 118.4(3)
C18 C17 S2 121.5(3)
C16 C17 S2 120.1(3)
C17 C18 C19 119.8(3)
C17 C18 C22 118.3(4)
C19 C18 C22 121.2(4)
C20 C19 C18 122.5(4)
C19 C20 C21 115.9(4)
C19 C20 C35 122.1(4)
C21 C20 C35 121.9(4)
C16 C21 C20 123.9(3)
N4 C22 C18 117.5(3)
C25 C24 N4 112.5(5)
N5 C25 C24 113.5(5)
N5 C27 C28 113.2(4)
N6 C28 C27 112.2(3)
N6 C30 C6 118.2(3)
C33 C31 C34 108.8(4)
C33 C31 C32 108.7(4)
C34 C31 C32 107.7(4)
C33 C31 C4 110.3(3)
C34 C31 C4 112.5(3)
C32 C31 C4 108.8(3)
C36A C35 C38B 122.6(9)
C36A C35 C37B 57.3(8)
C38B C35 C37B 111.3(8)
C36A C35 C20 115.8(5)
C38B C35 C20 119.5(8)
C37B C35 C20 112.1(8)
C36A C35 C38A 111.7(6)
C38B C35 C38A 37.3(8)
C37B C35 C38A 139.9(8)
C20 C35 C38A 107.1(4)
C36A C35 C37A 109.7(5)
C38B C35 C37A 67.7(8)
C37B C35 C37A 55.9(8)
C20 C35 C37A 106.9(4)
C38A C35 C37A 104.9(5)
C36A C35 C36B 46.9(7)
C38B C35 C36B 103.2(9)
C37B C35 C36B 103.9(9)
C20 C35 C36B 104.9(7)
C38A C35 C36B 73.0(8)
C37A C35 C36B 147.1(7)
O4 C41 C40 116.3(7)
C41 C40 C39 119.9(8)
C40 C39 O3 121.0(7)
C401 B1 C101 108.1(3)
C401 B1 C201 108.2(3)
C101 B1 C201 113.1(3)
C401 B1 C301 110.7(4)
C101 B1 C301 110.0(3)
C201 B1 C301 106.9(4)
C102 C101 C106 114.2(4)
C102 C101 B1 123.3(3)
C106 C101 B1 122.3(3)
C101 C102 C103 123.1(4)
C104 C103 C102 120.4(4)
C105 C104 C103 118.9(4)
C104 C105 C106 120.0(4)
C101 C106 C105 123.3(4)
C202 C201 C206 114.3(4)
C202 C201 B1 122.1(3)
C206 C201 B1 123.2(3)
C203 C202 C201 122.9(4)
C204 C203 C202 120.1(4)
C205 C204 C203 119.3(4)
C204 C205 C206 119.6(4)
C205 C206 C201 123.7(4)
C306 C301 C302 115.4(5)
C306 C301 B1 123.0(5)
C302 C301 B1 121.6(4)
C301 C302 C303 123.0(6)
C304 C303 C302 119.6(7)
C303 C304 C305 120.4(8)
C304 C305 C306 119.4(7)
C301 C306 C305 122.2(7)
C402 C401 C406 114.1(5)
C402 C401 B1 121.9(4)
C406 C401 B1 123.6(4)
C401 C402 C403 123.0(5)
C404 C403 C402 119.4(6)
C403 C404 C405 119.9(6)
C404 C405 C406 119.4(6)
C405 C406 C401 124.1(6)

loop_
_geom_bond_atom_site_label_1
_geom_bond_atom_site_label_2
_geom_bond_distance
Ni1 O1 2.045(2)
Ni1 N2 2.150(3)
Ni1 N1 2.209(3)
Ni1 N3 2.257(3)
Ni1 S1 2.4556(12)
Ni1 S2 2.4844(11)
Ni2 O2 2.016(3)
Ni2 N5 2.129(3)
Ni2 N4 2.255(3)
Ni2 N6 2.260(3)
Ni2 S1 2.4312(12)
Ni2 S2 2.4883(11)
V O2 1.615(2)
V O1 1.622(2)
V O4 1.775(3)
V O3 1.776(3)
O4 C41 1.397(6)
O3 C39 1.597(8)
S1 C1 1.755(4)
S2 C17 1.754(4)
N1 C9 1.486(5)
N1 C8 1.486(5)
N1 C7 1.489(5)
N2 C10 1.469(6)
N2 C12 1.478(5)
N2 C11 1.480(6)
N3 C14 1.477(4)
N3 C15 1.488(4)
N3 C13 1.495(4)
N4 C23 1.457(7)
N4 C22 1.476(5)
N4 C24 1.481(7)
N5 C25 1.458(7)
N5 C27 1.483(5)
N5 C26 1.489(7)
N6 C28 1.465(5)
N6 C29 1.475(5)
N6 C30 1.489(5)
C1 C2 1.397(5)
C1 C6 1.403(5)
C2 C3 1.382(5)
C2 C7 1.497(5)
C3 C4 1.381(5)
C4 C5 1.400(5)
C4 C31 1.540(5)
C5 C6 1.388(5)
C6 C30 1.503(5)
C9 C10 1.492(9)
C12 C13 1.491(5)
C15 C16 1.495(5)
C16 C21 1.373(5)
C16 C17 1.413(5)
C17 C18 1.391(5)
C18 C19 1.403(5)
C18 C22 1.513(5)
C19 C20 1.375(5)
C20 C21 1.394(5)
C20 C35 1.523(6)
C24 C25 1.464(10)
C27 C28 1.508(6)
C31 C33 1.519(5)
C31 C34 1.521(6)
C31 C32 1.529(6)
C35 C36A 1.465(8)
C35 C38B 1.502(16)
C35 C37B 1.507(15)
C35 C38A 1.543(9)
C35 C37A 1.565(8)
C35 C36B 1.598(16)
C41 C40 1.425(12)
C40 C39 1.540(12)
B1 C401 1.635(6)
B1 C101 1.638(6)
B1 C201 1.640(6)
B1 C301 1.663(6)
C101 C102 1.382(5)
C101 C106 1.390(5)
C102 C103 1.385(5)
C103 C104 1.368(5)
C104 C105 1.351(6)
C105 C106 1.393(6)
C201 C202 1.392(5)
C201 C206 1.403(5)
C202 C203 1.387(5)
C203 C204 1.386(6)
C204 C205 1.362(6)
C205 C206 1.388(6)
C301 C306 1.378(6)
C301 C302 1.389(7)
C302 C303 1.402(7)
C303 C304 1.351(10)
C304 C305 1.361(10)
C305 C306 1.425(8)
C401 C402 1.379(6)
C401 C406 1.402(6)
C402 C403 1.409(7)
C403 C404 1.364(8)
C404 C405 1.368(8)
C405 C406 1.371(7)

loop_
_platon_squeeze_void_nr
_platon_squeeze_void_average_x
_platon_squeeze_void_average_y
_platon_squeeze_void_average_z
_platon_squeeze_void_volume
_platon_squeeze_void_count_electrons
1 0.500 0.000 0.500 486.0 106.8
